data_4302739
loop_
_publ_author_name
'Jonathan G. Melnick'
'Kevin Yurkerwich'
'Gerard Parkin'

_publ_section_title
;
Synthesis, Structure, and Reactivity of Two-Coordinate Mercury Alkyl
Compounds with Sulfur Ligands: Relevance to Mercury Detoxification
;
_journal_name_full 'Inorganic Chemistry'
_journal_page_first 6763
_journal_page_last 6772
_journal_paper_doi 10.1021/ic900721g
_journal_volume 48
_journal_year 2009
_chemical_formula_sum 'C29.5 H49.5 B2 F8 Hg N8 S4'
_chemical_formula_weight 1018.72
_chemical_name_systematic
;
 ?
;
_space_group_IT_number 2
_symmetry_cell_setting triclinic
_symmetry_space_group_name_Hall '-P 1'
_symmetry_space_group_name_H-M 'P -1'
_atom_sites_solution_hydrogens geom
_atom_sites_solution_primary direct
_atom_sites_solution_secondary difmap
_audit_creation_method SHELXL-97
_cell_angle_alpha 96.814(2)
_cell_angle_beta 111.056(2)
_cell_angle_gamma 113.285(2)
_cell_formula_units_Z 4
_cell_length_a 14.6474(17)
_cell_length_b 17.583(2)
_cell_length_c 19.839(2)
_cell_measurement_reflns_used 9928
_cell_measurement_temperature 125(2)
_cell_measurement_theta_max 24.766
_cell_measurement_theta_min 2.167
_cell_volume 4172.5(8)
_computing_cell_refinement 'Bruker SMART'
_computing_data_collection 'Bruker SMART'
_computing_data_reduction 'Bruker SAINT'
_computing_molecular_graphics 'Bruker SHELXTL'
_computing_publication_material 'Bruker SHELXTL'
_computing_structure_refinement 'SHELXL-97 (Sheldrick, 1997)'
_computing_structure_solution 'SHELXS-97 (Sheldrick, 1990)'
_diffrn_ambient_temperature 125(2)
_diffrn_measured_fraction_theta_full 0.991
_diffrn_measured_fraction_theta_max 0.991
_diffrn_measurement_device_type 'CCD area detector'
_diffrn_measurement_method 'phi and omega scans'
_diffrn_radiation_monochromator graphite
_diffrn_radiation_source 'fine-focus sealed tube'
_diffrn_radiation_type MoK\a
_diffrn_radiation_wavelength 0.71073
_diffrn_reflns_av_R_equivalents 0.0605
_diffrn_reflns_av_sigmaI/netI 0.0817
_diffrn_reflns_limit_h_max 21
_diffrn_reflns_limit_h_min -21
_diffrn_reflns_limit_k_max 25
_diffrn_reflns_limit_k_min -25
_diffrn_reflns_limit_l_max 28
_diffrn_reflns_limit_l_min -28
_diffrn_reflns_number 68377
_diffrn_reflns_theta_full 30.70
_diffrn_reflns_theta_max 30.70
_diffrn_reflns_theta_min 1.74
_exptl_absorpt_coefficient_mu 3.957
_exptl_absorpt_correction_T_max 0.6930
_exptl_absorpt_correction_T_min 0.6930
_exptl_absorpt_correction_type empirical
_exptl_absorpt_process_details sadabs
_exptl_crystal_colour COLORLESS
_exptl_crystal_density_diffrn 1.622
_exptl_crystal_density_method 'not measured'
_exptl_crystal_description BLOCK
_exptl_crystal_F_000 2034
_exptl_crystal_size_max 0.10
_exptl_crystal_size_mid 0.10
_exptl_crystal_size_min 0.10
_refine_diff_density_max 2.055
_refine_diff_density_min -1.331
_refine_diff_density_rms 0.144
_refine_ls_extinction_method none
_refine_ls_goodness_of_fit_ref 1.101
_refine_ls_hydrogen_treatment constr
_refine_ls_matrix_type full
_refine_ls_number_parameters 946
_refine_ls_number_reflns 25691
_refine_ls_number_restraints 60
_refine_ls_restrained_S_all 1.103
_refine_ls_R_factor_all 0.0830
_refine_ls_R_factor_gt 0.0439
_refine_ls_shift/su_max 0.003
_refine_ls_shift/su_mean 0.000
_refine_ls_structure_factor_coef Fsqd
_refine_ls_weighting_details 'calc w=1/[\s^2^(Fo^2^)+(0.0197P)^2^+0.0000P] where P=(Fo^2^+2Fc^2^)/3'
_refine_ls_weighting_scheme calc
_refine_ls_wR_factor_gt 0.0771
_refine_ls_wR_factor_ref 0.0866
_reflns_number_gt 16914
_reflns_number_total 25691
_reflns_threshold_expression >2sigma(I)
_cod_data_source_file ic900721g_si_001_5.cif
_cod_data_source_block same
_cod_depositor_comments
;
The following automatic conversions were performed:
'_symmetry_cell_setting' value 'Triclinic' changed to 'triclinic'
according to '/home/saulius/struct/CIF-dictionaries/cif_core.dic'
dictionary named 'cif_core.dic' version 2.4.1 from
2010-06-29.

'_exptl_absorpt_correction_type' value 'EMPIRICAL' changed to
'empirical' according to
'/home/saulius/struct/CIF-dictionaries/cif_core.dic' dictionary named
'cif_core.dic' version 2.4.1 from 2010-06-29.

Automatic conversion script
Id: cif_fix_enum 1527 2010-12-29 10:47:43Z saulius 
;
_cod_original_cell_volume 4172.6(8)
_cod_original_formula_sum 'C29.50 H49.50 B2 F8 Hg N8 S4'
_cod_database_code 4302739

loop_
_symmetry_equiv_pos_as_xyz
'x, y, z'
'-x, -y, -z'

loop_
_atom_site_label
_atom_site_type_symbol
_atom_site_fract_x
_atom_site_fract_y
_atom_site_fract_z
_atom_site_U_iso_or_equiv
_atom_site_adp_type
_atom_site_occupancy
_atom_site_symmetry_multiplicity
_atom_site_calc_flag
_atom_site_refinement_flags
_atom_site_disorder_assembly
_atom_site_disorder_group
Hg1 Hg 0.011031(13) 0.670137(10) 0.231614(9) 0.02390(4) Uani 1 1 d . . .
S1 S 0.18959(9) 0.72394(8) 0.35574(6) 0.0322(3) Uani 1 1 d . . .
S2 S -0.11050(8) 0.72067(7) 0.26919(6) 0.0226(2) Uani 1 1 d . . .
S3 S -0.06712(9) 0.50834(7) 0.18305(6) 0.0279(2) Uani 1 1 d . . .
S4 S 0.08133(9) 0.76854(7) 0.15706(6) 0.0267(2) Uani 1 1 d . . .
Hg2 Hg -0.029842(13) 0.819664(11) 0.684900(9) 0.02701(5) Uani 1 1 d . . .
S5 S 0.03582(9) 0.97924(7) 0.70183(7) 0.0306(3) Uani 1 1 d . . .
S6 S -0.14595(9) 0.71966(7) 0.55084(6) 0.0336(3) Uani 1 1 d . . .
S7 S 0.09626(10) 0.76345(8) 0.75224(9) 0.0613(5) Uani 1 1 d . . .
S8 S -0.19222(9) 0.76778(8) 0.72272(6) 0.0306(3) Uani 1 1 d . . .
N11 N 0.0482(3) 0.6865(2) 0.4208(2) 0.0315(9) Uani 1 1 d . . .
H11A H -0.0111 0.6682 0.3774 0.038 Uiso 1 1 calc R . .
N12 N 0.2184(3) 0.7380(2) 0.50304(19) 0.0297(8) Uani 1 1 d . . .
N21 N -0.2925(3) 0.5621(2) 0.20850(19) 0.0248(8) Uani 1 1 d . . .
H21A H -0.2602 0.5405 0.2415 0.030 Uiso 1 1 calc R . .
N22 N -0.3191(3) 0.6505(2) 0.14615(18) 0.0214(7) Uani 1 1 d . . .
N31 N -0.0092(3) 0.4867(2) 0.3220(2) 0.0317(9) Uani 1 1 d . . .
H31A H -0.0680 0.4876 0.3238 0.038 Uiso 1 1 calc R . .
N32 N 0.1107(3) 0.4898(2) 0.2825(2) 0.0269(8) Uani 1 1 d . . .
N41 N 0.0482(3) 0.6380(2) 0.04915(19) 0.0277(8) Uani 1 1 d . . .
H41A H -0.0244 0.6142 0.0315 0.033 Uiso 1 1 calc R . .
N42 N 0.2245(3) 0.7256(2) 0.11661(19) 0.0225(7) Uani 1 1 d . . .
N51 N 0.0222(3) 1.0032(2) 0.8345(2) 0.0318(9) Uani 1 1 d . . .
H51A H 0.0856 1.0033 0.8593 0.038 Uiso 1 1 calc R . .
N52 N -0.1180(3) 0.9993(2) 0.7445(2) 0.0276(8) Uani 1 1 d . . .
N61 N -0.0349(3) 0.8538(2) 0.5079(2) 0.0362(9) Uani 1 1 d . . .
H61A H 0.0299 0.8699 0.5461 0.043 Uiso 1 1 calc R . .
N62 N -0.2105(3) 0.7845(2) 0.4313(2) 0.0318(9) Uani 1 1 d . . .
N71 N 0.2579(3) 0.9310(3) 0.7935(3) 0.0533(13) Uani 1 1 d . . .
H71A H 0.2136 0.9464 0.7618 0.064 Uiso 1 1 calc R . .
N72 N 0.3174(3) 0.8549(2) 0.85484(19) 0.0252(8) Uani 1 1 d . . .
N81 N -0.0406(3) 0.8103(2) 0.86934(19) 0.0248(8) Uani 1 1 d . . .
H81A H 0.0162 0.8250 0.8587 0.030 Uiso 1 1 calc R . .
N82 N -0.2072(3) 0.7681(2) 0.85724(18) 0.0237(7) Uani 1 1 d . . .
C11 C 0.1520(3) 0.7166(3) 0.4289(2) 0.0254(9) Uani 1 1 d . . .
C12 C 0.0471(4) 0.6881(3) 0.4901(3) 0.0372(11) Uani 1 1 d . . .
H12A H -0.0160 0.6701 0.4997 0.045 Uiso 1 1 calc R . .
C13 C 0.1518(4) 0.7198(3) 0.5405(3) 0.0404(12) Uani 1 1 d . . .
H13A H 0.1773 0.7287 0.5935 0.048 Uiso 1 1 calc R . .
C14 C 0.3439(4) 0.7739(3) 0.5403(3) 0.0423(13) Uani 1 1 d . . .
C15 C 0.3689(4) 0.7047(3) 0.5100(3) 0.0527(15) Uani 1 1 d . . .
H15A H 0.3429 0.6931 0.4551 0.079 Uiso 1 1 calc R . .
H15B H 0.3309 0.6512 0.5208 0.079 Uiso 1 1 calc R . .
H15C H 0.4492 0.7252 0.5347 0.079 Uiso 1 1 calc R . .
C16 C 0.3962(4) 0.8592(3) 0.5239(3) 0.0530(15) Uani 1 1 d . . .
H16A H 0.3724 0.8480 0.4693 0.079 Uiso 1 1 calc R . .
H16B H 0.4773 0.8852 0.5505 0.079 Uiso 1 1 calc R . .
H16C H 0.3727 0.8993 0.5416 0.079 Uiso 1 1 calc R . .
C17 C 0.3834(4) 0.7915(4) 0.6255(3) 0.0610(17) Uani 1 1 d . . .
H17A H 0.3514 0.7367 0.6364 0.092 Uiso 1 1 calc R . .
H17B H 0.3594 0.8310 0.6439 0.092 Uiso 1 1 calc R . .
H17C H 0.4645 0.8183 0.6511 0.092 Uiso 1 1 calc R . .
C21 C -0.2434(3) 0.6427(2) 0.2051(2) 0.0203(8) Uani 1 1 d . . .
C22 C -0.3998(4) 0.5179(3) 0.1537(2) 0.0336(11) Uani 1 1 d . . .
H22A H -0.4521 0.4599 0.1450 0.040 Uiso 1 1 calc R . .
C23 C -0.4172(3) 0.5721(3) 0.1143(2) 0.0311(10) Uani 1 1 d . . .
H23A H -0.4843 0.5592 0.0723 0.037 Uiso 1 1 calc R . .
C24 C -0.3035(3) 0.7291(3) 0.1188(2) 0.0242(9) Uani 1 1 d . . .
C25 C -0.2848(4) 0.8027(3) 0.1790(2) 0.0313(10) Uani 1 1 d . . .
H25A H -0.3487 0.7842 0.1903 0.047 Uiso 1 1 calc R . .
H25B H -0.2758 0.8532 0.1606 0.047 Uiso 1 1 calc R . .
H25C H -0.2176 0.8183 0.2252 0.047 Uiso 1 1 calc R . .
C26 C -0.2056(3) 0.7559(3) 0.0993(2) 0.0270(9) Uani 1 1 d . . .
H26A H -0.1378 0.7715 0.1449 0.040 Uiso 1 1 calc R . .
H26B H -0.1967 0.8060 0.0803 0.040 Uiso 1 1 calc R . .
H26C H -0.2196 0.7073 0.0603 0.040 Uiso 1 1 calc R . .
C27 C -0.4088(3) 0.7050(3) 0.0479(3) 0.0372(11) Uani 1 1 d . . .
H27A H -0.4716 0.6882 0.0604 0.056 Uiso 1 1 calc R . .
H27B H -0.4231 0.6562 0.0090 0.056 Uiso 1 1 calc R . .
H27C H -0.3995 0.7550 0.0287 0.056 Uiso 1 1 calc R . .
C31 C 0.0162(3) 0.4957(3) 0.2642(2) 0.0247(9) Uani 1 1 d . . .
C32 C 0.0679(4) 0.4760(3) 0.3780(3) 0.0370(11) Uani 1 1 d . . .
H32A H 0.0684 0.4688 0.4249 0.044 Uiso 1 1 calc R . .
C33 C 0.1430(4) 0.4775(3) 0.3534(3) 0.0344(11) Uani 1 1 d . . .
H33A H 0.2067 0.4712 0.3799 0.041 Uiso 1 1 calc R . .
C34 C 0.1704(4) 0.4905(3) 0.2341(3) 0.0309(10) Uani 1 1 d . . .
C35 C 0.0988(4) 0.4069(3) 0.1689(3) 0.0442(13) Uani 1 1 d . . .
H35A H 0.0274 0.4042 0.1384 0.066 Uiso 1 1 calc R . .
H35B H 0.0861 0.3572 0.1888 0.066 Uiso 1 1 calc R . .
H35C H 0.1364 0.4051 0.1371 0.066 Uiso 1 1 calc R . .
C36 C 0.2813(4) 0.4943(4) 0.2825(3) 0.0550(15) Uani 1 1 d . . .
H36A H 0.2676 0.4422 0.2989 0.082 Uiso 1 1 calc R . .
H36B H 0.3249 0.5460 0.3271 0.082 Uiso 1 1 calc R . .
H36C H 0.3225 0.4973 0.2525 0.082 Uiso 1 1 calc R . .
C37 C 0.1945(4) 0.5711(3) 0.2082(3) 0.0399(12) Uani 1 1 d . . .
H37A H 0.1245 0.5702 0.1774 0.060 Uiso 1 1 calc R . .
H37B H 0.2348 0.5721 0.1778 0.060 Uiso 1 1 calc R . .
H37C H 0.2399 0.6231 0.2526 0.060 Uiso 1 1 calc R . .
C41 C 0.1211(3) 0.7102(3) 0.1080(2) 0.0236(9) Uani 1 1 d . . .
C42 C 0.1031(4) 0.6067(3) 0.0204(2) 0.0322(10) Uani 1 1 d . . .
H42A H 0.0703 0.5561 -0.0211 0.039 Uiso 1 1 calc R . .
C43 C 0.2105(3) 0.6604(3) 0.0613(2) 0.0266(9) Uani 1 1 d . . .
H43A H 0.2686 0.6550 0.0540 0.032 Uiso 1 1 calc R . .
C44 C 0.3340(3) 0.8038(3) 0.1715(2) 0.0261(9) Uani 1 1 d . . .
C45 C 0.3524(3) 0.8100(3) 0.2532(2) 0.0309(10) Uani 1 1 d . . .
H45A H 0.3515 0.7567 0.2637 0.046 Uiso 1 1 calc R . .
H45B H 0.2933 0.8173 0.2603 0.046 Uiso 1 1 calc R . .
H45C H 0.4244 0.8600 0.2879 0.046 Uiso 1 1 calc R . .
C46 C 0.4266(3) 0.7915(3) 0.1616(3) 0.0349(11) Uani 1 1 d . . .
H46A H 0.4154 0.7866 0.1091 0.052 Uiso 1 1 calc R . .
H46B H 0.4252 0.7385 0.1730 0.052 Uiso 1 1 calc R . .
H46C H 0.4985 0.8416 0.1962 0.052 Uiso 1 1 calc R . .
C47 C 0.3333(4) 0.8839(3) 0.1507(3) 0.0327(10) Uani 1 1 d . . .
H47A H 0.3213 0.8769 0.0980 0.049 Uiso 1 1 calc R . .
H47B H 0.4046 0.9351 0.1842 0.049 Uiso 1 1 calc R . .
H47C H 0.2734 0.8914 0.1564 0.049 Uiso 1 1 calc R . .
C51 C -0.0233(3) 0.9943(2) 0.7603(2) 0.0250(9) Uani 1 1 d . . .
C52 C -0.0426(4) 1.0122(3) 0.8664(3) 0.0373(11) Uani 1 1 d . . .
H52A H -0.0285 1.0187 0.9179 0.045 Uiso 1 1 calc R . .
C53 C -0.1296(4) 1.0101(3) 0.8113(3) 0.0341(11) Uani 1 1 d . . .
H53A H -0.1892 1.0151 0.8165 0.041 Uiso 1 1 calc R . .
C54 C -0.1966(3) 0.9979(3) 0.6694(2) 0.0292(10) Uani 1 1 d . . .
C55 C -0.2914(4) 1.0068(3) 0.6781(3) 0.0466(13) Uani 1 1 d . . .
H55A H -0.3331 0.9570 0.6915 0.070 Uiso 1 1 calc R . .
H55B H -0.3408 1.0087 0.6302 0.070 Uiso 1 1 calc R . .
H55C H -0.2611 1.0606 0.7182 0.070 Uiso 1 1 calc R . .
C56 C -0.1341(4) 1.0753(3) 0.6481(3) 0.0364(11) Uani 1 1 d . . .
H56A H -0.0733 1.0702 0.6416 0.055 Uiso 1 1 calc R . .
H56B H -0.1037 1.1290 0.6884 0.055 Uiso 1 1 calc R . .
H56C H -0.1848 1.0768 0.6005 0.055 Uiso 1 1 calc R . .
C57 C -0.2445(4) 0.9116(3) 0.6090(3) 0.0383(12) Uani 1 1 d . . .
H57A H -0.2847 0.8633 0.6246 0.058 Uiso 1 1 calc R . .
H57B H -0.1838 0.9052 0.6034 0.058 Uiso 1 1 calc R . .
H57C H -0.2954 0.9111 0.5605 0.058 Uiso 1 1 calc R . .
C61 C -0.1307(4) 0.7880(3) 0.4959(2) 0.0306(10) Uani 1 1 d . . .
C62 C -0.0524(5) 0.8927(3) 0.4521(3) 0.0421(13) Uani 1 1 d . . .
H62A H 0.0027 0.9411 0.4480 0.051 Uiso 1 1 calc R . .
C63 C -0.1604(5) 0.8507(3) 0.4046(3) 0.0430(13) Uani 1 1 d . . .
H63A H -0.1964 0.8637 0.3606 0.052 Uiso 1 1 calc R . .
C64 C -0.3333(4) 0.7175(3) 0.3928(2) 0.0376(11) Uani 1 1 d . . .
C65 C -0.3897(5) 0.7351(4) 0.3200(3) 0.0658(18) Uani 1 1 d . . .
H65A H -0.3859 0.7922 0.3323 0.099 Uiso 1 1 calc R . .
H65B H -0.4675 0.6902 0.2925 0.099 Uiso 1 1 calc R . .
H65C H -0.3519 0.7342 0.2881 0.099 Uiso 1 1 calc R . .
C66 C -0.3412(4) 0.6282(3) 0.3709(3) 0.0418(12) Uani 1 1 d . . .
H66A H -0.3047 0.6153 0.4168 0.063 Uiso 1 1 calc R . .
H66B H -0.3046 0.6277 0.3382 0.063 Uiso 1 1 calc R . .
H66C H -0.4195 0.5840 0.3436 0.063 Uiso 1 1 calc R . .
C67 C -0.3851(4) 0.7265(3) 0.4451(3) 0.0442(13) Uani 1 1 d . . .
H67A H -0.3484 0.7154 0.4920 0.066 Uiso 1 1 calc R . .
H67B H -0.4643 0.6845 0.4200 0.066 Uiso 1 1 calc R . .
H67C H -0.3760 0.7856 0.4570 0.066 Uiso 1 1 calc R . .
C71 C 0.2269(4) 0.8524(3) 0.8015(3) 0.0339(11) Uani 1 1 d . . .
C72 C 0.3678(4) 0.9853(3) 0.8411(3) 0.0465(14) Uani 1 1 d . . .
H72A H 0.4091 1.0448 0.8461 0.056 Uiso 1 1 calc R . .
C73 C 0.4050(4) 0.9380(3) 0.8786(3) 0.0355(11) Uani 1 1 d . . .
H73A H 0.4790 0.9576 0.9154 0.043 Uiso 1 1 calc R . .
C74 C 0.3245(4) 0.7805(3) 0.8821(3) 0.0351(11) Uani 1 1 d . . .
C75 C 0.4406(4) 0.8159(4) 0.9466(4) 0.077(2) Uani 1 1 d . . .
H75A H 0.4512 0.8590 0.9887 0.116 Uiso 1 1 calc R . .
H75B H 0.4960 0.8432 0.9285 0.116 Uiso 1 1 calc R . .
H75C H 0.4491 0.7681 0.9640 0.116 Uiso 1 1 calc R . .
C76 C 0.3040(4) 0.7111(3) 0.8166(3) 0.0563(15) Uani 1 1 d . . .
H76A H 0.2286 0.6886 0.7763 0.084 Uiso 1 1 calc R . .
H76B H 0.3123 0.6636 0.8346 0.084 Uiso 1 1 calc R . .
H76C H 0.3578 0.7366 0.7969 0.084 Uiso 1 1 calc R . .
C77 C 0.2412(4) 0.7457(3) 0.9140(3) 0.0532(15) Uani 1 1 d . . .
H77A H 0.1657 0.7218 0.8733 0.080 Uiso 1 1 calc R . .
H77B H 0.2547 0.7930 0.9539 0.080 Uiso 1 1 calc R . .
H77C H 0.2495 0.6999 0.9351 0.080 Uiso 1 1 calc R . .
C81 C -0.1458(3) 0.7825(2) 0.8179(2) 0.0226(9) Uani 1 1 d . . .
C82 C -0.0336(4) 0.8129(3) 0.9402(2) 0.0330(10) Uani 1 1 d . . .
H82A H 0.0314 0.8297 0.9855 0.040 Uiso 1 1 calc R . .
C83 C -0.1359(4) 0.7873(3) 0.9330(2) 0.0344(11) Uani 1 1 d . . .
H83A H -0.1570 0.7828 0.9730 0.041 Uiso 1 1 calc R . .
C84 C -0.3313(3) 0.7357(3) 0.8255(2) 0.0300(10) Uani 1 1 d . . .
C85 C -0.3631(4) 0.7319(3) 0.8904(3) 0.0365(11) Uani 1 1 d . . .
H85A H -0.3465 0.6901 0.9141 0.055 Uiso 1 1 calc R . .
H85B H -0.4427 0.7135 0.8708 0.055 Uiso 1 1 calc R . .
H85C H -0.3208 0.7895 0.9280 0.055 Uiso 1 1 calc R . .
C86 C -0.3904(3) 0.6439(3) 0.7711(2) 0.0351(11) Uani 1 1 d . . .
H86A H -0.3702 0.6455 0.7291 0.053 Uiso 1 1 calc R . .
H86B H -0.4709 0.6211 0.7512 0.053 Uiso 1 1 calc R . .
H86C H -0.3680 0.6064 0.7982 0.053 Uiso 1 1 calc R . .
C87 C -0.3593(4) 0.8002(3) 0.7889(3) 0.0476(14) Uani 1 1 d . . .
H87A H -0.3406 0.8026 0.7462 0.071 Uiso 1 1 calc R . .
H87B H -0.3165 0.8580 0.8264 0.071 Uiso 1 1 calc R . .
H87C H -0.4388 0.7814 0.7706 0.071 Uiso 1 1 calc R . .
B1 B 0.2691(3) 0.9914(2) 0.6370(2) 0.0448(15) Uani 1 1 d D . .
F1 F 0.3588(2) 0.9757(2) 0.6580(2) 0.0951(13) Uani 1 1 d D . .
F2 F 0.2507(3) 1.0122(2) 0.57252(15) 0.0848(11) Uani 1 1 d D . .
F3 F 0.2916(2) 1.05566(15) 0.69549(14) 0.0607(9) Uani 1 1 d D . .
F4 F 0.1788(2) 0.91684(15) 0.62906(15) 0.0634(9) Uani 1 1 d D . .
B2 B -0.2874(3) 0.5103(2) -0.0424(2) 0.061(2) Uani 1 1 d D . .
F5 F -0.3209(4) 0.4823(4) -0.11913(19) 0.237(4) Uani 1 1 d D . .
F6 F -0.17667(19) 0.5507(2) -0.0057(2) 0.1205(18) Uani 1 1 d D . .
F7 F -0.3341(3) 0.43920(19) -0.0216(3) 0.1086(16) Uani 1 1 d D . .
F8 F -0.3321(2) 0.56411(17) -0.0312(2) 0.0925(14) Uani 1 1 d D . .
B3 B 0.7639(3) 0.9985(2) 1.0117(2) 0.0429(15) Uani 1 1 d D . .
F9 F 0.8132(2) 1.07682(18) 1.0664(2) 0.128(2) Uani 1 1 d D . .
F10 F 0.8282(2) 1.0003(2) 0.97760(17) 0.0923(13) Uani 1 1 d D . .
F11 F 0.6616(2) 0.9841(2) 0.96278(19) 0.1220(19) Uani 1 1 d D . .
F12 F 0.7486(3) 0.9346(2) 1.04744(19) 0.0939(13) Uani 1 1 d D . .
B4 B 1.7747(3) 1.4666(2) 1.3697(2) 0.0352(13) Uani 1 1 d D . .
F13 F 1.66299(18) 1.42138(19) 1.32121(18) 0.0860(12) Uani 1 1 d D . .
F14 F 1.7899(2) 1.50379(18) 1.43831(13) 0.0645(9) Uani 1 1 d D . .
F15 F 1.8166(2) 1.40985(15) 1.37092(16) 0.0577(9) Uani 1 1 d D . .
F16 F 1.82397(19) 1.52763(14) 1.33842(13) 0.0388(6) Uani 1 1 d D . .
C101 C -0.4022(4) 0.5109(3) 0.4999(3) 0.0392(12) Uani 1 1 d . . .
H10A H -0.3344 0.5185 0.4998 0.047 Uiso 1 1 calc R . .
C102 C -0.4019(4) 0.5674(3) 0.5531(3) 0.0404(12) Uani 1 1 d . . .
H10B H -0.3335 0.6146 0.5902 0.048 Uiso 1 1 calc R . .
C103 C -0.4992(4) 0.5568(3) 0.5535(3) 0.0393(12) Uani 1 1 d . . .
H10C H -0.4984 0.5966 0.5908 0.047 Uiso 1 1 calc R . .

loop_
_atom_site_aniso_label
_atom_site_aniso_U_11
_atom_site_aniso_U_22
_atom_site_aniso_U_33
_atom_site_aniso_U_23
_atom_site_aniso_U_13
_atom_site_aniso_U_12
Hg1 0.02094(8) 0.02380(9) 0.02814(9) 0.00821(7) 0.01036(7) 0.01208(7)
S1 0.0210(5) 0.0433(7) 0.0271(6) 0.0068(5) 0.0070(5) 0.0147(5)
S2 0.0177(5) 0.0244(5) 0.0228(5) 0.0042(4) 0.0064(4) 0.0105(4)
S3 0.0271(6) 0.0235(5) 0.0300(6) 0.0069(5) 0.0090(5) 0.0129(5)
S4 0.0244(5) 0.0246(6) 0.0382(6) 0.0125(5) 0.0185(5) 0.0133(5)
Hg2 0.02528(9) 0.03037(10) 0.02758(9) 0.01112(8) 0.01251(8) 0.01386(8)
S5 0.0285(6) 0.0307(6) 0.0391(7) 0.0180(5) 0.0189(5) 0.0146(5)
S6 0.0335(6) 0.0309(6) 0.0271(6) 0.0115(5) 0.0121(5) 0.0072(5)
S7 0.0227(6) 0.0297(7) 0.0918(11) 0.0256(7) -0.0085(7) 0.0047(6)
S8 0.0253(6) 0.0422(7) 0.0254(6) 0.0142(5) 0.0136(5) 0.0138(5)
N11 0.0219(19) 0.040(2) 0.030(2) 0.0096(18) 0.0078(17) 0.0155(18)
N12 0.0257(19) 0.027(2) 0.026(2) 0.0101(16) 0.0037(16) 0.0101(17)
N21 0.0252(19) 0.0222(18) 0.0263(19) 0.0082(15) 0.0100(16) 0.0116(16)
N22 0.0172(17) 0.0247(18) 0.0221(18) 0.0086(15) 0.0088(14) 0.0092(15)
N31 0.030(2) 0.036(2) 0.037(2) 0.0159(18) 0.0173(18) 0.0191(18)
N32 0.0254(19) 0.0263(19) 0.035(2) 0.0152(17) 0.0154(17) 0.0145(16)
N41 0.0193(18) 0.0260(19) 0.029(2) 0.0036(16) 0.0085(16) 0.0058(16)
N42 0.0209(17) 0.0205(18) 0.0297(19) 0.0090(15) 0.0146(16) 0.0097(15)
N51 0.029(2) 0.029(2) 0.030(2) 0.0097(17) 0.0076(17) 0.0122(17)
N52 0.0267(19) 0.0214(18) 0.031(2) 0.0041(16) 0.0092(16) 0.0119(16)
N61 0.038(2) 0.033(2) 0.034(2) 0.0090(18) 0.0215(19) 0.0095(19)
N62 0.041(2) 0.028(2) 0.025(2) 0.0083(17) 0.0141(18) 0.0154(18)
N71 0.023(2) 0.041(2) 0.076(3) 0.038(2) 0.002(2) 0.0080(19)
N72 0.0173(17) 0.0230(18) 0.0285(19) 0.0112(16) 0.0058(15) 0.0062(15)
N81 0.0190(17) 0.0227(18) 0.030(2) 0.0101(16) 0.0111(16) 0.0065(15)
N82 0.0231(18) 0.0266(19) 0.0209(18) 0.0081(15) 0.0098(15) 0.0109(16)
C11 0.023(2) 0.021(2) 0.029(2) 0.0074(18) 0.0063(19) 0.0109(18)
C12 0.046(3) 0.044(3) 0.034(3) 0.021(2) 0.023(2) 0.025(3)
C13 0.052(3) 0.038(3) 0.027(3) 0.014(2) 0.014(2) 0.019(3)
C14 0.029(3) 0.036(3) 0.033(3) 0.011(2) -0.003(2) 0.004(2)
C15 0.028(3) 0.058(4) 0.060(4) 0.019(3) 0.004(3) 0.022(3)
C16 0.036(3) 0.046(3) 0.039(3) 0.011(3) 0.003(2) -0.003(3)
C17 0.047(3) 0.062(4) 0.031(3) 0.020(3) -0.006(3) 0.006(3)
C21 0.0177(19) 0.022(2) 0.025(2) 0.0075(17) 0.0117(17) 0.0109(17)
C22 0.026(2) 0.025(2) 0.035(3) 0.007(2) 0.011(2) 0.001(2)
C23 0.016(2) 0.033(3) 0.031(2) 0.006(2) 0.0074(19) 0.0036(19)
C24 0.021(2) 0.034(2) 0.025(2) 0.0158(19) 0.0113(18) 0.0160(19)
C25 0.036(3) 0.035(3) 0.038(3) 0.016(2) 0.021(2) 0.025(2)
C26 0.025(2) 0.031(2) 0.031(2) 0.015(2) 0.0152(19) 0.0137(19)
C27 0.030(3) 0.056(3) 0.037(3) 0.027(2) 0.018(2) 0.025(2)
C31 0.024(2) 0.019(2) 0.028(2) 0.0049(18) 0.0104(19) 0.0088(18)
C32 0.042(3) 0.046(3) 0.031(3) 0.022(2) 0.018(2) 0.023(2)
C33 0.032(3) 0.034(3) 0.040(3) 0.019(2) 0.013(2) 0.018(2)
C34 0.034(3) 0.030(2) 0.042(3) 0.014(2) 0.023(2) 0.020(2)
C35 0.051(3) 0.029(3) 0.056(3) 0.007(2) 0.032(3) 0.016(2)
C36 0.039(3) 0.076(4) 0.068(4) 0.029(3) 0.030(3) 0.036(3)
C37 0.053(3) 0.031(3) 0.065(3) 0.029(3) 0.045(3) 0.027(2)
C41 0.022(2) 0.029(2) 0.025(2) 0.0146(19) 0.0141(18) 0.0123(19)
C42 0.035(3) 0.027(2) 0.031(2) 0.005(2) 0.019(2) 0.008(2)
C43 0.030(2) 0.023(2) 0.035(2) 0.0101(19) 0.022(2) 0.014(2)
C44 0.017(2) 0.020(2) 0.037(2) 0.0081(19) 0.0109(19) 0.0055(18)
C45 0.023(2) 0.025(2) 0.031(2) 0.0017(19) 0.0073(19) 0.0043(19)
C46 0.023(2) 0.033(3) 0.050(3) 0.014(2) 0.018(2) 0.012(2)
C47 0.028(2) 0.023(2) 0.042(3) 0.008(2) 0.015(2) 0.009(2)
C51 0.023(2) 0.016(2) 0.028(2) 0.0048(18) 0.0078(19) 0.0053(17)
C52 0.049(3) 0.027(2) 0.032(3) 0.006(2) 0.020(2) 0.014(2)
C53 0.043(3) 0.020(2) 0.041(3) 0.003(2) 0.024(2) 0.012(2)
C54 0.021(2) 0.020(2) 0.037(3) 0.0031(19) 0.005(2) 0.0087(18)
C55 0.028(3) 0.037(3) 0.065(4) 0.004(3) 0.015(3) 0.015(2)
C56 0.035(3) 0.027(2) 0.043(3) 0.013(2) 0.011(2) 0.015(2)
C57 0.035(3) 0.023(2) 0.036(3) 0.001(2) 0.001(2) 0.011(2)
C61 0.037(3) 0.027(2) 0.024(2) 0.0071(19) 0.016(2) 0.011(2)
C62 0.068(4) 0.029(3) 0.041(3) 0.016(2) 0.039(3) 0.018(3)
C63 0.070(4) 0.033(3) 0.029(3) 0.015(2) 0.026(3) 0.021(3)
C64 0.043(3) 0.040(3) 0.024(2) 0.010(2) 0.010(2) 0.019(2)
C65 0.072(4) 0.048(3) 0.038(3) 0.019(3) -0.002(3) 0.015(3)
C66 0.051(3) 0.035(3) 0.032(3) 0.003(2) 0.020(2) 0.015(3)
C67 0.037(3) 0.044(3) 0.040(3) 0.001(2) 0.010(2) 0.019(3)
C71 0.026(2) 0.029(2) 0.043(3) 0.018(2) 0.010(2) 0.013(2)
C72 0.020(2) 0.034(3) 0.071(4) 0.028(3) 0.010(2) 0.004(2)
C73 0.020(2) 0.033(3) 0.048(3) 0.019(2) 0.012(2) 0.008(2)
C74 0.028(2) 0.028(2) 0.043(3) 0.018(2) 0.009(2) 0.012(2)
C75 0.040(3) 0.059(4) 0.090(5) 0.041(4) -0.016(3) 0.019(3)
C76 0.048(3) 0.038(3) 0.085(4) 0.014(3) 0.026(3) 0.028(3)
C77 0.055(4) 0.047(3) 0.050(3) 0.029(3) 0.025(3) 0.012(3)
C81 0.020(2) 0.019(2) 0.028(2) 0.0059(17) 0.0119(18) 0.0074(17)
C82 0.027(2) 0.035(3) 0.024(2) 0.007(2) 0.004(2) 0.010(2)
C83 0.035(3) 0.039(3) 0.022(2) 0.008(2) 0.014(2) 0.010(2)
C84 0.024(2) 0.037(3) 0.033(2) 0.015(2) 0.016(2) 0.014(2)
C85 0.036(3) 0.039(3) 0.047(3) 0.016(2) 0.031(2) 0.018(2)
C86 0.022(2) 0.038(3) 0.033(3) 0.005(2) 0.012(2) 0.006(2)
C87 0.042(3) 0.069(4) 0.064(4) 0.044(3) 0.035(3) 0.039(3)
B1 0.052(4) 0.037(3) 0.063(4) 0.019(3) 0.035(4) 0.027(3)
F1 0.075(3) 0.122(3) 0.133(4) 0.057(3) 0.062(3) 0.067(3)
F2 0.121(3) 0.088(3) 0.067(2) 0.037(2) 0.054(2) 0.053(3)
F3 0.070(2) 0.0373(17) 0.0548(19) 0.0097(15) 0.0117(17) 0.0223(17)
F4 0.0462(19) 0.0488(19) 0.059(2) -0.0012(16) 0.0165(17) 0.0009(16)
B2 0.033(3) 0.038(4) 0.128(7) 0.037(4) 0.041(4) 0.024(3)
F5 0.197(7) 0.462(13) 0.117(5) 0.049(6) 0.068(5) 0.229(8)
F6 0.0216(18) 0.069(3) 0.217(5) 0.030(3) 0.021(3) 0.0052(18)
F7 0.059(2) 0.076(3) 0.218(5) 0.070(3) 0.069(3) 0.042(2)
F8 0.0388(19) 0.045(2) 0.139(3) -0.024(2) 0.005(2) 0.0158(17)
B3 0.025(3) 0.040(3) 0.043(3) 0.003(3) 0.001(3) 0.011(3)
F9 0.045(2) 0.080(3) 0.188(5) -0.068(3) 0.058(3) -0.010(2)
F10 0.077(3) 0.074(3) 0.084(3) -0.015(2) 0.051(2) -0.006(2)
F11 0.0291(19) 0.157(4) 0.130(4) 0.109(3) -0.001(2) 0.013(2)
F12 0.106(3) 0.101(3) 0.130(3) 0.088(3) 0.063(3) 0.075(3)
B4 0.031(3) 0.034(3) 0.048(4) 0.018(3) 0.020(3) 0.018(3)
F13 0.0256(17) 0.075(2) 0.121(3) 0.020(2) 0.0131(19) 0.0112(17)
F14 0.087(2) 0.084(2) 0.058(2) 0.0375(19) 0.052(2) 0.051(2)
F15 0.064(2) 0.0517(19) 0.095(2) 0.0456(18) 0.052(2) 0.0396(17)
F16 0.0389(15) 0.0463(16) 0.0472(16) 0.0310(14) 0.0253(14) 0.0247(14)
C101 0.034(3) 0.059(3) 0.035(3) 0.027(3) 0.018(2) 0.026(3)
C102 0.031(3) 0.034(3) 0.029(3) 0.008(2) 0.002(2) 0.001(2)
C103 0.054(3) 0.041(3) 0.025(2) 0.008(2) 0.013(2) 0.030(3)

loop_
_atom_type_symbol
_atom_type_description
_atom_type_scat_dispersion_real
_atom_type_scat_dispersion_imag
_atom_type_scat_source
C C 0.0033 0.0016 'International Tables Vol C Tables 4.2.6.8 and 6.1.1.4'
H H 0.0000 0.0000 'International Tables Vol C Tables 4.2.6.8 and 6.1.1.4'
B B 0.0013 0.0007 'International Tables Vol C Tables 4.2.6.8 and 6.1.1.4'
N N 0.0061 0.0033 'International Tables Vol C Tables 4.2.6.8 and 6.1.1.4'
F F 0.0171 0.0103 'International Tables Vol C Tables 4.2.6.8 and 6.1.1.4'
S S 0.1246 0.1234 'International Tables Vol C Tables 4.2.6.8 and 6.1.1.4'
Hg Hg -2.3894 9.2266 'International Tables Vol C Tables 4.2.6.8 and 6.1.1.4'

loop_
_geom_angle_atom_site_label_1
_geom_angle_atom_site_label_2
_geom_angle_atom_site_label_3
_geom_angle
_geom_angle_site_symmetry_1
_geom_angle_site_symmetry_3
_geom_angle_publ_flag
S3 Hg1 S4 120.79(4) . . ?
S3 Hg1 S2 115.44(3) . . ?
S4 Hg1 S2 105.60(3) . . ?
S3 Hg1 S1 106.40(4) . . ?
S4 Hg1 S1 101.78(4) . . ?
S2 Hg1 S1 104.91(3) . . ?
C11 S1 Hg1 107.59(14) . . ?
C21 S2 Hg1 102.81(13) . . ?
C31 S3 Hg1 97.33(14) . . ?
C41 S4 Hg1 102.73(14) . . ?
S7 Hg2 S5 122.05(4) . . ?
S7 Hg2 S6 106.64(5) . . ?
S5 Hg2 S6 116.55(4) . . ?
S7 Hg2 S8 106.88(5) . . ?
S5 Hg2 S8 105.92(4) . . ?
S6 Hg2 S8 94.89(4) . . ?
C51 S5 Hg2 96.14(13) . . ?
C61 S6 Hg2 104.29(15) . . ?
C71 S7 Hg2 106.25(15) . . ?
C81 S8 Hg2 111.99(14) . . ?
C11 N11 C12 110.3(4) . . ?
C11 N12 C13 107.8(4) . . ?
C11 N12 C14 126.7(4) . . ?
C13 N12 C14 125.5(4) . . ?
C21 N21 C22 110.5(3) . . ?
C21 N22 C23 107.9(3) . . ?
C21 N22 C24 127.4(3) . . ?
C23 N22 C24 124.6(3) . . ?
C31 N31 C32 111.1(4) . . ?
C31 N32 C33 108.4(4) . . ?
C31 N32 C34 127.5(3) . . ?
C33 N32 C34 124.0(3) . . ?
C41 N41 C42 110.1(3) . . ?
C41 N42 C43 107.4(3) . . ?
C41 N42 C44 126.7(3) . . ?
C43 N42 C44 125.6(3) . . ?
C51 N51 C52 110.9(4) . . ?
C51 N52 C53 108.0(4) . . ?
C51 N52 C54 127.1(4) . . ?
C53 N52 C54 124.8(4) . . ?
C61 N61 C62 109.9(4) . . ?
C61 N62 C63 108.3(4) . . ?
C61 N62 C64 126.3(4) . . ?
C63 N62 C64 125.4(4) . . ?
C71 N71 C72 111.0(4) . . ?
C71 N72 C73 108.0(3) . . ?
C71 N72 C74 126.5(3) . . ?
C73 N72 C74 125.5(3) . . ?
C81 N81 C82 111.2(3) . . ?
C81 N82 C83 107.9(3) . . ?
C81 N82 C84 127.1(3) . . ?
C83 N82 C84 125.1(3) . . ?
N11 C11 N12 107.0(4) . . ?
N11 C11 S1 125.2(3) . . ?
N12 C11 S1 127.8(3) . . ?
C13 C12 N11 106.2(4) . . ?
C12 C13 N12 108.7(4) . . ?
C15 C14 N12 107.7(4) . . ?
C15 C14 C17 109.7(4) . . ?
N12 C14 C17 107.9(4) . . ?
C15 C14 C16 113.7(5) . . ?
N12 C14 C16 108.6(4) . . ?
C17 C14 C16 109.2(4) . . ?
N21 C21 N22 107.0(3) . . ?
N21 C21 S2 124.2(3) . . ?
N22 C21 S2 128.8(3) . . ?
C23 C22 N21 106.9(4) . . ?
C22 C23 N22 107.6(4) . . ?
N22 C24 C25 109.9(3) . . ?
N22 C24 C27 108.4(3) . . ?
C25 C24 C27 108.7(3) . . ?
N22 C24 C26 109.4(3) . . ?
C25 C24 C26 110.9(3) . . ?
C27 C24 C26 109.4(3) . . ?
N31 C31 N32 106.6(4) . . ?
N31 C31 S3 122.5(3) . . ?
N32 C31 S3 130.9(3) . . ?
C33 C32 N31 106.1(4) . . ?
C32 C33 N32 107.8(4) . . ?
N32 C34 C35 107.8(3) . . ?
N32 C34 C37 109.7(3) . . ?
C35 C34 C37 113.0(4) . . ?
N32 C34 C36 108.5(4) . . ?
C35 C34 C36 109.7(4) . . ?
C37 C34 C36 108.1(4) . . ?
N41 C41 N42 106.6(3) . . ?
N41 C41 S4 122.9(3) . . ?
N42 C41 S4 130.5(3) . . ?
C43 C42 N41 106.9(4) . . ?
C42 C43 N42 109.0(4) . . ?
N42 C44 C47 108.0(3) . . ?
N42 C44 C45 110.6(3) . . ?
C47 C44 C45 112.5(4) . . ?
N42 C44 C46 107.8(3) . . ?
C47 C44 C46 109.4(3) . . ?
C45 C44 C46 108.4(3) . . ?
N51 C51 N52 106.4(4) . . ?
N51 C51 S5 123.1(3) . . ?
N52 C51 S5 130.5(3) . . ?
C53 C52 N51 106.6(4) . . ?
C52 C53 N52 108.0(4) . . ?
N52 C54 C56 108.4(3) . . ?
N52 C54 C55 109.1(4) . . ?
C56 C54 C55 108.4(4) . . ?
N52 C54 C57 109.9(3) . . ?
C56 C54 C57 111.9(4) . . ?
C55 C54 C57 109.1(4) . . ?
N61 C61 N62 106.7(4) . . ?
N61 C61 S6 125.3(4) . . ?
N62 C61 S6 128.0(3) . . ?
C63 C62 N61 107.9(4) . . ?
C62 C63 N62 107.2(4) . . ?
C67 C64 C65 109.6(4) . . ?
C67 C64 C66 114.2(4) . . ?
C65 C64 C66 107.7(4) . . ?
C67 C64 N62 109.3(4) . . ?
C65 C64 N62 108.2(4) . . ?
C66 C64 N62 107.6(4) . . ?
N71 C71 N72 106.6(4) . . ?
N71 C71 S7 126.7(3) . . ?
N72 C71 S7 126.7(3) . . ?
C73 C72 N71 106.1(4) . . ?
C72 C73 N72 108.2(4) . . ?
N72 C74 C77 109.4(4) . . ?
N72 C74 C76 108.9(4) . . ?
C77 C74 C76 112.1(4) . . ?
N72 C74 C75 107.6(4) . . ?
C77 C74 C75 107.9(4) . . ?
C76 C74 C75 110.8(4) . . ?
N81 C81 N82 105.9(3) . . ?
N81 C81 S8 126.7(3) . . ?
N82 C81 S8 127.3(3) . . ?
C83 C82 N81 106.2(4) . . ?
C82 C83 N82 108.8(4) . . ?
N82 C84 C85 108.8(3) . . ?
N82 C84 C86 108.2(3) . . ?
C85 C84 C86 108.6(4) . . ?
N82 C84 C87 108.8(3) . . ?
C85 C84 C87 108.5(4) . . ?
C86 C84 C87 113.9(4) . . ?
F2 B1 F3 112.7(3) . . ?
F2 B1 F1 109.8(3) . . ?
F3 B1 F1 107.4(3) . . ?
F2 B1 F4 111.7(3) . . ?
F3 B1 F4 107.5(2) . . ?
F1 B1 F4 107.4(3) . . ?
F6 B2 F7 112.4(3) . . ?
F6 B2 F5 109.5(3) . . ?
F7 B2 F5 107.2(3) . . ?
F6 B2 F8 112.5(3) . . ?
F7 B2 F8 107.7(2) . . ?
F5 B2 F8 107.1(3) . . ?
F10 B3 F11 112.8(3) . . ?
F10 B3 F9 109.6(3) . . ?
F11 B3 F9 107.7(3) . . ?
F10 B3 F12 112.0(3) . . ?
F11 B3 F12 107.3(2) . . ?
F9 B3 F12 107.2(3) . . ?
F14 B4 F15 112.5(3) . . ?
F14 B4 F13 109.7(3) . . ?
F15 B4 F13 107.8(3) . . ?
F14 B4 F16 111.9(3) . . ?
F15 B4 F16 107.4(2) . . ?
F13 B4 F16 107.3(3) . . ?
C102 C101 C103 119.6(4) . 2_466 ?
C101 C102 C103 120.4(4) . . ?
C101 C103 C102 120.0(4) 2_466 . ?

loop_
_geom_bond_atom_site_label_1
_geom_bond_atom_site_label_2
_geom_bond_distance
_geom_bond_site_symmetry_2
_geom_bond_publ_flag
Hg1 S3 2.5129(11) . ?
Hg1 S4 2.5562(11) . ?
Hg1 S2 2.5614(10) . ?
Hg1 S1 2.5812(11) . ?
S1 C11 1.729(4) . ?
S2 C21 1.727(4) . ?
S3 C31 1.737(4) . ?
S4 C41 1.727(4) . ?
Hg2 S7 2.4814(13) . ?
Hg2 S5 2.5142(12) . ?
Hg2 S6 2.5168(12) . ?
Hg2 S8 2.6041(11) . ?
S5 C51 1.730(4) . ?
S6 C61 1.718(4) . ?
S7 C71 1.729(5) . ?
S8 C81 1.709(4) . ?
N11 C11 1.336(5) . ?
N11 C12 1.377(5) . ?
N12 C11 1.343(5) . ?
N12 C13 1.392(6) . ?
N12 C14 1.523(6) . ?
N21 C21 1.334(5) . ?
N21 C22 1.364(5) . ?
N22 C21 1.358(5) . ?
N22 C23 1.392(5) . ?
N22 C24 1.508(5) . ?
N31 C31 1.334(5) . ?
N31 C32 1.365(5) . ?
N32 C31 1.350(5) . ?
N32 C33 1.388(5) . ?
N32 C34 1.511(5) . ?
N41 C41 1.339(5) . ?
N41 C42 1.373(5) . ?
N42 C41 1.368(5) . ?
N42 C43 1.384(5) . ?
N42 C44 1.515(5) . ?
N51 C51 1.339(5) . ?
N51 C52 1.362(6) . ?
N52 C51 1.350(5) . ?
N52 C53 1.395(5) . ?
N52 C54 1.511(5) . ?
N61 C61 1.332(5) . ?
N61 C62 1.369(6) . ?
N62 C61 1.365(5) . ?
N62 C63 1.387(5) . ?
N62 C64 1.526(6) . ?
N71 C71 1.323(5) . ?
N71 C72 1.369(6) . ?
N72 C71 1.346(5) . ?
N72 C73 1.388(5) . ?
N72 C74 1.500(5) . ?
N81 C81 1.345(5) . ?
N81 C82 1.366(5) . ?
N82 C81 1.360(5) . ?
N82 C83 1.391(5) . ?
N82 C84 1.517(5) . ?
C12 C13 1.324(6) . ?
C14 C15 1.521(7) . ?
C14 C17 1.524(6) . ?
C14 C16 1.525(6) . ?
C22 C23 1.346(6) . ?
C24 C25 1.515(6) . ?
C24 C27 1.523(5) . ?
C24 C26 1.528(5) . ?
C32 C33 1.348(6) . ?
C34 C35 1.513(6) . ?
C34 C37 1.519(6) . ?
C34 C36 1.531(6) . ?
C42 C43 1.323(6) . ?
C44 C47 1.517(5) . ?
C44 C45 1.527(6) . ?
C44 C46 1.530(5) . ?
C52 C53 1.331(6) . ?
C54 C56 1.517(6) . ?
C54 C55 1.522(6) . ?
C54 C57 1.535(6) . ?
C62 C63 1.333(7) . ?
C64 C67 1.517(6) . ?
C64 C65 1.522(6) . ?
C64 C66 1.525(6) . ?
C72 C73 1.325(6) . ?
C74 C77 1.523(6) . ?
C74 C76 1.523(7) . ?
C74 C75 1.525(6) . ?
C82 C83 1.330(6) . ?
C84 C85 1.517(6) . ?
C84 C86 1.526(6) . ?
C84 C87 1.527(6) . ?
B1 F2 1.337(3) . ?
B1 F3 1.360(3) . ?
B1 F1 1.377(3) . ?
B1 F4 1.386(3) . ?
B2 F6 1.335(3) . ?
B2 F7 1.360(3) . ?
B2 F5 1.377(3) . ?
B2 F8 1.385(3) . ?
B3 F10 1.336(3) . ?
B3 F11 1.359(3) . ?
B3 F9 1.376(3) . ?
B3 F12 1.385(3) . ?
B4 F14 1.337(3) . ?
B4 F15 1.361(3) . ?
B4 F13 1.376(3) . ?
B4 F16 1.387(3) . ?
C101 C102 1.357(6) . ?
C101 C103 1.366(6) 2_466 ?
C102 C103 1.367(6) . ?
C103 C101 1.366(6) 2_466 ?
